data_4113150
loop_
_publ_author_name
'William J. Evans'
'David S. Lee'
'Daniel B. Rego'
'Jeremy M. Perotti'
'Stosh A. Kozimor'
'Ericka K. Moore'
'Joseph W. Ziller'

_publ_section_title
;
 Expanding Dinitrogen Reduction Chemistry to Trivalent Lanthanides via the
 LnZ3/Alkali Metal Reduction System: Evaluation of the Generality of
 Forming Ln2(\m-\h2:\h2-N2) Complexes via LnZ3/K
;
_journal_name_full 'Journal of the American Chemical Society'
_journal_page_first 14574
_journal_page_last 14582
_journal_paper_doi 10.1021/ja046047s
_journal_volume 126
_journal_year 2004
_chemical_formula_sum 'C48 H120 K N4 O6 Si8 U'
_chemical_formula_weight 1351.33
_chemical_name_systematic
; 
 ? 
;
_space_group_IT_number 15
_symmetry_cell_setting monoclinic
_symmetry_space_group_name_Hall '-C 2yc'
_symmetry_space_group_name_H-M 'C 1 2/c 1'
_atom_sites_solution_hydrogens geom
_atom_sites_solution_primary direct
_atom_sites_solution_secondary difmap
_audit_creation_method SHELTL
_cell_angle_alpha 90.00
_cell_angle_beta 91.613(3)
_cell_angle_gamma 90.00
_cell_formula_units_Z 8
_cell_length_a 26.630(5)
_cell_length_b 30.601(5)
_cell_length_c 17.379(3)
_cell_measurement_temperature 173(2)
_cell_volume 14157(4)
_computing_cell_refinement 'Bruker SMART/SAINT'
_computing_data_collection 'Bruker SMART'
_computing_data_reduction 'Bruker SAINT'
_computing_molecular_graphics 'Bruker SHELXTL'
_computing_publication_material 'Bruker SHELXTL'
_computing_structure_refinement 'Bruker SHELXTL'
_computing_structure_solution 'Bruker SHELXTL'
_diffrn_ambient_temperature 173(2)
_diffrn_measured_fraction_theta_full 1.000
_diffrn_measured_fraction_theta_max 1.000
_diffrn_measurement_device_type 'CCD area detector'
_diffrn_measurement_method 'omega scans'
_diffrn_radiation_monochromator graphite
_diffrn_radiation_source 'sealed tube'
_diffrn_radiation_type MoK\a
_diffrn_radiation_wavelength 0.71073
_diffrn_reflns_av_R_equivalents 0.0756
_diffrn_reflns_av_sigmaI/netI 0.0607
_diffrn_reflns_limit_h_max 33
_diffrn_reflns_limit_h_min -33
_diffrn_reflns_limit_k_max 38
_diffrn_reflns_limit_k_min -38
_diffrn_reflns_limit_l_max 21
_diffrn_reflns_limit_l_min -21
_diffrn_reflns_number 80899
_diffrn_reflns_theta_full 26.37
_diffrn_reflns_theta_max 26.37
_diffrn_reflns_theta_min 1.01
_diffrn_standards_decay_% '< 1.0'
_diffrn_standards_interval_count 'initial 50 frames recollected'
_diffrn_standards_number '50 frames'
_exptl_absorpt_coefficient_mu 2.528
_exptl_absorpt_correction_T_max 0.8631
_exptl_absorpt_correction_T_min 0.4468
_exptl_absorpt_correction_type multi-scan
_exptl_absorpt_process_details 'Bruker SADABS'
_exptl_crystal_colour purple
_exptl_crystal_density_diffrn 1.268
_exptl_crystal_density_meas ?
_exptl_crystal_description plate
_exptl_crystal_F_000 5656
_exptl_crystal_size_max 0.38
_exptl_crystal_size_mid 0.28
_exptl_crystal_size_min 0.06
_refine_diff_density_max 1.813
_refine_diff_density_min -1.764
_refine_diff_density_rms 0.164
_refine_ls_extinction_method none
_refine_ls_goodness_of_fit_ref 1.050
_refine_ls_hydrogen_treatment constr
_refine_ls_matrix_type full
_refine_ls_number_parameters 446
_refine_ls_number_reflns 14486
_refine_ls_number_restraints 294
_refine_ls_restrained_S_all 1.055
_refine_ls_R_factor_all 0.1083
_refine_ls_R_factor_gt 0.0578
_refine_ls_shift/su_max 0.001
_refine_ls_shift/su_mean 0.000
_refine_ls_structure_factor_coef Fsqd
_refine_ls_weighting_details 'calc w=1/[\s^2^(Fo^2^)+(0.0829P)^2^+149.1247P] where P=(Fo^2^+2Fc^2^)/3'
_refine_ls_weighting_scheme calc
_refine_ls_wR_factor_gt 0.1446
_refine_ls_wR_factor_ref 0.1785
_reflns_number_gt 9316
_reflns_number_total 14486
_reflns_threshold_expression >2sigma(I)
_cod_data_source_file ja046047ssi20040813_060240.cif
_cod_data_source_block sak10
_cod_depositor_comments
;
The following automatic conversions were performed:

'_exptl_crystal_density_meas' value 'none' was changed to '?' - the
value is perceived as not measured.

Automatic conversion script
Id: cif_fix_values 3008 2015-01-20 13:52:24Z robertas 
;
_cod_database_code 4113150

loop_
_symmetry_equiv_pos_as_xyz
'x, y, z'
'-x, y, -z+1/2'
'x+1/2, y+1/2, z'
'-x+1/2, y+1/2, -z+1/2'
'-x, -y, -z'
'x, -y, z-1/2'
'-x+1/2, -y+1/2, -z'
'x+1/2, -y+1/2, z-1/2'

loop_
_atom_site_label
_atom_site_type_symbol
_atom_site_fract_x
_atom_site_fract_y
_atom_site_fract_z
_atom_site_U_iso_or_equiv
_atom_site_adp_type
_atom_site_occupancy
_atom_site_symmetry_multiplicity
_atom_site_calc_flag
_atom_site_refinement_flags
U1 U 0.248250(10) 0.160180(9) 0.745205(15) 0.02688(10) Uani 1 1 d .
Si1 Si 0.36945(8) 0.20219(9) 0.82482(15) 0.0463(6) Uani 1 1 d .
Si2 Si 0.34349(8) 0.22760(8) 0.66534(14) 0.0399(5) Uani 1 1 d .
Si3 Si 0.30598(10) 0.08765(8) 0.61093(14) 0.0427(6) Uani 1 1 d .
Si4 Si 0.20596(9) 0.11596(9) 0.55566(13) 0.0441(6) Uani 1 1 d .
Si5 Si 0.22579(9) 0.14187(10) 0.94428(14) 0.0472(6) Uani 1 1 d .
Si6 Si 0.24199(10) 0.05943(8) 0.86282(15) 0.0451(6) Uani 1 1 d .
Si7 Si 0.11587(9) 0.18189(9) 0.76103(16) 0.0473(6) Uani 1 1 d .
Si8 Si 0.17468(10) 0.26203(9) 0.7397(2) 0.0613(8) Uani 1 1 d .
N1 N 0.3276(2) 0.1995(2) 0.7471(4) 0.0345(15) Uani 1 1 d .
N2 N 0.2524(2) 0.1177(2) 0.6274(4) 0.0346(15) Uani 1 1 d .
N3 N 0.2385(2) 0.1156(2) 0.8595(4) 0.0377(16) Uani 1 1 d .
N4 N 0.1733(2) 0.2059(2) 0.7476(4) 0.0422(18) Uani 1 1 d .
C1 C 0.3596(4) 0.2520(4) 0.8873(6) 0.076(4) Uani 1 1 d .
H1A H 0.3248 0.2528 0.9038 0.114 Uiso 1 1 calc R
H1B H 0.3668 0.2785 0.8579 0.114 Uiso 1 1 calc R
H1C H 0.3823 0.2505 0.9327 0.114 Uiso 1 1 calc R
C2 C 0.3666(4) 0.1519(4) 0.8861(6) 0.063(3) Uani 1 1 d .
H2A H 0.3715 0.1260 0.8540 0.094 Uiso 1 1 calc R
H2B H 0.3338 0.1503 0.9100 0.094 Uiso 1 1 calc R
H2C H 0.3931 0.1532 0.9263 0.094 Uiso 1 1 calc R
C3 C 0.4377(3) 0.2045(4) 0.7987(6) 0.057(3) Uani 1 1 d .
H3A H 0.4453 0.1800 0.7647 0.085 Uiso 1 1 calc R
H3B H 0.4589 0.2027 0.8456 0.085 Uiso 1 1 calc R
H3C H 0.4444 0.2321 0.7722 0.085 Uiso 1 1 calc R
C4 C 0.2892(3) 0.2265(3) 0.5942(6) 0.053(2) Uani 1 1 d .
H4A H 0.2592 0.2379 0.6185 0.080 Uiso 1 1 calc R
H4B H 0.2831 0.1963 0.5773 0.080 Uiso 1 1 calc R
H4C H 0.2971 0.2446 0.5496 0.080 Uiso 1 1 calc R
C5 C 0.3991(3) 0.2049(3) 0.6138(5) 0.050(2) Uani 1 1 d .
H5A H 0.3938 0.1737 0.6037 0.075 Uiso 1 1 calc R
H5B H 0.4296 0.2088 0.6460 0.075 Uiso 1 1 calc R
H5C H 0.4028 0.2204 0.5650 0.075 Uiso 1 1 calc R
C6 C 0.3597(4) 0.2872(3) 0.6810(7) 0.060(3) Uani 1 1 d .
H6A H 0.3326 0.3015 0.7086 0.090 Uiso 1 1 calc R
H6B H 0.3637 0.3015 0.6311 0.090 Uiso 1 1 calc R
H6C H 0.3911 0.2895 0.7115 0.090 Uiso 1 1 calc R
C7 C 0.2943(4) 0.0285(3) 0.5857(6) 0.066(3) Uani 1 1 d .
H7A H 0.2731 0.0151 0.6245 0.099 Uiso 1 1 calc R
H7B H 0.3264 0.0129 0.5844 0.099 Uiso 1 1 calc R
H7C H 0.2772 0.0266 0.5351 0.099 Uiso 1 1 calc R
C8 C 0.3456(4) 0.1075(3) 0.5289(5) 0.054(2) Uani 1 1 d .
H8A H 0.3255 0.1069 0.4808 0.081 Uiso 1 1 calc R
H8B H 0.3749 0.0883 0.5241 0.081 Uiso 1 1 calc R
H8C H 0.3570 0.1374 0.5395 0.081 Uiso 1 1 calc R
C9 C 0.3484(4) 0.0885(3) 0.6996(6) 0.053(2) Uani 1 1 d .
H9A H 0.3295 0.0789 0.7441 0.080 Uiso 1 1 calc R
H9B H 0.3608 0.1183 0.7084 0.080 Uiso 1 1 calc R
H9C H 0.3769 0.0688 0.6922 0.080 Uiso 1 1 calc R
C10 C 0.2290(4) 0.1114(4) 0.4548(5) 0.071(3) Uani 1 1 d .
H10A H 0.2489 0.0847 0.4501 0.107 Uiso 1 1 calc R
H10B H 0.2498 0.1368 0.4433 0.107 Uiso 1 1 calc R
H10C H 0.2002 0.1103 0.4185 0.107 Uiso 1 1 calc R
C11 C 0.1679(4) 0.1675(3) 0.5542(6) 0.060(3) Uani 1 1 d .
H11A H 0.1541 0.1724 0.6052 0.089 Uiso 1 1 calc R
H11B H 0.1404 0.1648 0.5159 0.089 Uiso 1 1 calc R
H11C H 0.1894 0.1922 0.5408 0.089 Uiso 1 1 calc R
C12 C 0.1616(4) 0.0680(3) 0.5651(6) 0.061(3) Uani 1 1 d .
H12A H 0.1471 0.0683 0.6163 0.092 Uiso 1 1 calc R
H12B H 0.1801 0.0407 0.5580 0.092 Uiso 1 1 calc R
H12C H 0.1346 0.0702 0.5258 0.092 Uiso 1 1 calc R
C13 C 0.2692(4) 0.1259(5) 1.0276(5) 0.079(4) Uani 1 1 d .
H13A H 0.2667 0.0943 1.0366 0.118 Uiso 1 1 calc R
H13B H 0.2596 0.1416 1.0740 0.118 Uiso 1 1 calc R
H13C H 0.3039 0.1333 1.0154 0.118 Uiso 1 1 calc R
C14 C 0.2308(4) 0.2022(3) 0.9324(6) 0.067(3) Uani 1 1 d .
H14A H 0.2640 0.2095 0.9130 0.101 Uiso 1 1 calc R
H14B H 0.2264 0.2164 0.9822 0.101 Uiso 1 1 calc R
H14C H 0.2047 0.2123 0.8957 0.101 Uiso 1 1 calc R
C15 C 0.1607(3) 0.1317(3) 0.9810(5) 0.053(2) Uani 1 1 d .
H15A H 0.1564 0.1005 0.9912 0.079 Uiso 1 1 calc R
H15B H 0.1356 0.1412 0.9422 0.079 Uiso 1 1 calc R
H15C H 0.1563 0.1483 1.0286 0.079 Uiso 1 1 calc R
C16 C 0.3057(4) 0.0386(4) 0.8940(7) 0.074(3) Uani 1 1 d .
H16A H 0.3154 0.0513 0.9440 0.111 Uiso 1 1 calc R
H16B H 0.3304 0.0469 0.8559 0.111 Uiso 1 1 calc R
H16C H 0.3046 0.0067 0.8985 0.111 Uiso 1 1 calc R
C17 C 0.2235(4) 0.0344(3) 0.7674(6) 0.059(3) Uani 1 1 d .
H17A H 0.1902 0.0451 0.7510 0.089 Uiso 1 1 calc R
H17B H 0.2226 0.0025 0.7725 0.089 Uiso 1 1 calc R
H17C H 0.2481 0.0425 0.7291 0.089 Uiso 1 1 calc R
C18 C 0.1977(4) 0.0317(3) 0.9305(6) 0.056(3) Uani 1 1 d .
H18A H 0.1632 0.0409 0.9183 0.084 Uiso 1 1 calc R
H18B H 0.2067 0.0398 0.9837 0.084 Uiso 1 1 calc R
H18C H 0.2004 -0.0001 0.9247 0.084 Uiso 1 1 calc R
C19 C 0.0668(4) 0.1975(4) 0.6853(7) 0.085(4) Uani 1 1 d .
H19A H 0.0619 0.2292 0.6858 0.128 Uiso 1 1 calc R
H19B H 0.0350 0.1829 0.6964 0.128 Uiso 1 1 calc R
H19C H 0.0780 0.1883 0.6345 0.128 Uiso 1 1 calc R
C20 C 0.0846(3) 0.1963(3) 0.8544(6) 0.058(3) Uani 1 1 d .
H20A H 0.1078 0.1903 0.8979 0.087 Uiso 1 1 calc R
H20B H 0.0542 0.1786 0.8595 0.087 Uiso 1 1 calc R
H20C H 0.0756 0.2273 0.8541 0.087 Uiso 1 1 calc R
C21 C 0.1217(3) 0.1207(3) 0.7582(5) 0.052(2) Uani 1 1 d .
H21A H 0.1467 0.1112 0.7971 0.078 Uiso 1 1 calc R
H21B H 0.1322 0.1116 0.7071 0.078 Uiso 1 1 calc R
H21C H 0.0891 0.1075 0.7690 0.078 Uiso 1 1 calc R
C22 C 0.1274(4) 0.2918(3) 0.8012(9) 0.089(5) Uani 1 1 d .
H22A H 0.0933 0.2818 0.7872 0.134 Uiso 1 1 calc R
H22B H 0.1298 0.3233 0.7922 0.134 Uiso 1 1 calc R
H22C H 0.1346 0.2855 0.8557 0.134 Uiso 1 1 calc R
C23 C 0.1622(4) 0.2812(4) 0.6392(8) 0.081(4) Uani 1 1 d .
H23A H 0.1302 0.2691 0.6199 0.122 Uiso 1 1 calc R
H23B H 0.1893 0.2714 0.6064 0.122 Uiso 1 1 calc R
H23C H 0.1605 0.3132 0.6385 0.122 Uiso 1 1 calc R
C24 C 0.2363(4) 0.2855(3) 0.7748(8) 0.070(3) Uani 1 1 d .
H24A H 0.2636 0.2724 0.7460 0.105 Uiso 1 1 calc R
H24B H 0.2412 0.2791 0.8297 0.105 Uiso 1 1 calc R
H24C H 0.2361 0.3172 0.7669 0.105 Uiso 1 1 calc R
K1 K 0.0000 -0.07143(10) 0.7500 0.0513(7) Uani 1 2 d S
O1 O 0.0068(3) -0.0082(2) 0.8586(4) 0.068(2) Uiso 1 1 d D
C25 C 0.0521(4) 0.0110(3) 0.8913(7) 0.0757(17) Uiso 1 1 d D
H25A H 0.0766 0.0165 0.8507 0.091 Uiso 1 1 calc R
H25B H 0.0676 -0.0088 0.9302 0.091 Uiso 1 1 calc R
C26 C 0.0369(4) 0.0525(3) 0.9275(7) 0.0757(17) Uiso 1 1 d D
H26A H 0.0282 0.0480 0.9819 0.091 Uiso 1 1 calc R
H26B H 0.0639 0.0747 0.9249 0.091 Uiso 1 1 calc R
C27 C -0.0076(4) 0.0656(3) 0.8804(7) 0.0757(17) Uiso 1 1 d D
H27A H -0.0301 0.0846 0.9099 0.091 Uiso 1 1 calc R
H27B H 0.0024 0.0811 0.8332 0.091 Uiso 1 1 calc R
C28 C -0.0318(4) 0.0240(3) 0.8616(7) 0.0757(17) Uiso 1 1 d D
H28A H -0.0562 0.0163 0.9014 0.091 Uiso 1 1 calc R
H28B H -0.0500 0.0260 0.8112 0.091 Uiso 1 1 calc R
O2 O 0.0986(3) -0.0651(3) 0.7330(4) 0.073(2) Uiso 1 1 d D
C29 C 0.1213(5) -0.0692(5) 0.6614(7) 0.095(2) Uiso 1 1 d D
H29A H 0.1195 -0.0410 0.6335 0.114 Uiso 1 1 calc R
H29B H 0.1036 -0.0915 0.6298 0.114 Uiso 1 1 calc R
C30 C 0.1728(5) -0.0816(5) 0.6740(7) 0.095(2) Uiso 1 1 d D
H30A H 0.1953 -0.0576 0.6584 0.114 Uiso 1 1 calc R
H30B H 0.1805 -0.1078 0.6430 0.114 Uiso 1 1 calc R
C31 C 0.1806(5) -0.0910(5) 0.7549(7) 0.095(2) Uiso 1 1 d D
H31A H 0.2088 -0.0735 0.7768 0.114 Uiso 1 1 calc R
H31B H 0.1881 -0.1224 0.7629 0.114 Uiso 1 1 calc R
C32 C 0.1339(5) -0.0793(5) 0.7905(7) 0.095(2) Uiso 1 1 d D
H32A H 0.1204 -0.1048 0.8181 0.114 Uiso 1 1 calc R
H32B H 0.1401 -0.0556 0.8284 0.114 Uiso 1 1 calc R
O3 O 0.0104(4) -0.1353(3) 0.8542(5) 0.098(3) Uiso 1 1 d D
C33 C 0.0337(6) -0.1305(5) 0.9267(8) 0.111(3) Uiso 1 1 d D
H33A H 0.0257 -0.1015 0.9485 0.133 Uiso 1 1 calc R
H33B H 0.0706 -0.1329 0.9227 0.133 Uiso 1 1 calc R
C34 C 0.0148(6) -0.1652(5) 0.9758(8) 0.111(3) Uiso 1 1 d D
H34A H 0.0428 -0.1784 1.0065 0.133 Uiso 1 1 calc R
H34B H -0.0101 -0.1533 1.0115 0.133 Uiso 1 1 calc R
C35 C -0.0079(6) -0.1969(4) 0.9266(8) 0.111(3) Uiso 1 1 d D
H35A H -0.0422 -0.2036 0.9436 0.133 Uiso 1 1 calc R
H35B H 0.0121 -0.2242 0.9277 0.133 Uiso 1 1 calc R
C36 C -0.0098(6) -0.1786(4) 0.8497(8) 0.111(3) Uiso 1 1 d D
H36A H 0.0102 -0.1968 0.8148 0.133 Uiso 1 1 calc R
H36B H -0.0449 -0.1778 0.8295 0.133 Uiso 1 1 calc R
K2 K 0.5000 -0.06840(12) 0.7500 0.0696(10) Uani 1 2 d S
O4 O 0.5022(5) -0.1289(4) 0.6383(7) 0.140(4) Uiso 1 1 d D
C37 C 0.4652(6) -0.1334(5) 0.5787(10) 0.138(3) Uiso 1 1 d D
H37A H 0.4632 -0.1065 0.5471 0.166 Uiso 1 1 calc R
H37B H 0.4318 -0.1389 0.6005 0.166 Uiso 1 1 calc R
C38 C 0.4807(7) -0.1703(6) 0.5325(9) 0.138(3) Uiso 1 1 d D
H38A H 0.4511 -0.1876 0.5153 0.166 Uiso 1 1 calc R
H38B H 0.4984 -0.1600 0.4865 0.166 Uiso 1 1 calc R
C39 C 0.5137(7) -0.1965(5) 0.5803(10) 0.138(3) Uiso 1 1 d D
H39A H 0.5477 -0.1978 0.5587 0.166 Uiso 1 1 calc R
H39B H 0.5006 -0.2266 0.5851 0.166 Uiso 1 1 calc R
C40 C 0.5150(7) -0.1747(5) 0.6536(9) 0.138(3) Uiso 1 1 d D
H40A H 0.5489 -0.1769 0.6782 0.166 Uiso 1 1 calc R
H40B H 0.4904 -0.1880 0.6883 0.166 Uiso 1 1 calc R
O5 O 0.4937(7) -0.0070(5) 0.8610(9) 0.180(6) Uiso 1 1 d D
C41 C 0.4490(8) 0.0106(9) 0.8956(19) 0.294(9) Uiso 1 1 d D
H41A H 0.4348 -0.0105 0.9322 0.352 Uiso 1 1 calc R
H41B H 0.4231 0.0180 0.8557 0.352 Uiso 1 1 calc R
C42 C 0.4672(12) 0.0499(10) 0.9355(16) 0.294(9) Uiso 1 1 d D
H42A H 0.4861 0.0427 0.9837 0.352 Uiso 1 1 calc R
H42B H 0.4394 0.0702 0.9470 0.352 Uiso 1 1 calc R
C43 C 0.5001(12) 0.0678(7) 0.877(2) 0.294(9) Uiso 1 1 d D
H43A H 0.5224 0.0910 0.8983 0.352 Uiso 1 1 calc R
H43B H 0.4807 0.0793 0.8319 0.352 Uiso 1 1 calc R
C44 C 0.5282(8) 0.0280(9) 0.8581(19) 0.294(9) Uiso 1 1 d D
H44A H 0.5422 0.0304 0.8061 0.352 Uiso 1 1 calc R
H44B H 0.5563 0.0235 0.8958 0.352 Uiso 1 1 calc R
O6 O 0.4006(4) -0.0652(3) 0.7461(6) 0.106(3) Uiso 1 1 d D
C45 C 0.3675(5) -0.0665(6) 0.6823(7) 0.114(3) Uiso 1 1 d D
H45A H 0.3794 -0.0879 0.6441 0.137 Uiso 1 1 calc R
H45B H 0.3656 -0.0374 0.6574 0.137 Uiso 1 1 calc R
C46 C 0.3183(5) -0.0791(5) 0.7085(8) 0.114(3) Uiso 1 1 d D
H46A H 0.2931 -0.0565 0.6941 0.137 Uiso 1 1 calc R
H46B H 0.3078 -0.1071 0.6845 0.137 Uiso 1 1 calc R
C47 C 0.3217(5) -0.0837(5) 0.7906(8) 0.114(3) Uiso 1 1 d D
H47A H 0.3051 -0.0588 0.8159 0.137 Uiso 1 1 calc R
H47B H 0.3053 -0.1111 0.8068 0.137 Uiso 1 1 calc R
C48 C 0.3739(5) -0.0845(5) 0.8104(8) 0.114(3) Uiso 1 1 d D
H48A H 0.3852 -0.1150 0.8192 0.137 Uiso 1 1 calc R
H48B H 0.3806 -0.0676 0.8580 0.137 Uiso 1 1 calc R

loop_
_atom_site_aniso_label
_atom_site_aniso_U_11
_atom_site_aniso_U_22
_atom_site_aniso_U_33
_atom_site_aniso_U_23
_atom_site_aniso_U_13
_atom_site_aniso_U_12
U1 0.02332(14) 0.02841(15) 0.02894(16) -0.00152(13) 0.00118(10) -0.00276(13)
Si1 0.0264(11) 0.0706(18) 0.0420(14) -0.0113(12) 0.0021(10) -0.0121(11)
Si2 0.0301(11) 0.0414(13) 0.0483(14) 0.0016(11) 0.0043(10) -0.0045(10)
Si3 0.0503(15) 0.0449(14) 0.0332(13) -0.0076(10) 0.0053(11) 0.0028(11)
Si4 0.0429(13) 0.0589(16) 0.0303(12) -0.0028(11) -0.0034(10) -0.0154(12)
Si5 0.0387(13) 0.0729(18) 0.0301(12) -0.0108(12) 0.0043(10) -0.0151(12)
Si6 0.0460(14) 0.0470(14) 0.0424(14) 0.0147(11) 0.0044(11) 0.0020(11)
Si7 0.0248(11) 0.0536(16) 0.0634(17) 0.0110(13) 0.0005(11) -0.0034(11)
Si8 0.0368(14) 0.0383(15) 0.110(3) 0.0056(15) 0.0219(15) 0.0063(11)
N1 0.026(3) 0.038(4) 0.039(4) -0.007(3) 0.003(3) -0.006(3)
N2 0.045(4) 0.030(3) 0.029(3) 0.000(3) 0.000(3) -0.003(3)
N3 0.034(4) 0.045(4) 0.035(4) 0.001(3) 0.004(3) -0.004(3)
N4 0.025(3) 0.031(4) 0.071(5) 0.004(3) 0.009(3) -0.002(3)
C1 0.048(6) 0.112(10) 0.068(7) -0.043(7) 0.008(5) -0.029(6)
C2 0.040(5) 0.104(9) 0.043(5) 0.005(5) -0.014(4) -0.015(5)
C3 0.030(5) 0.081(7) 0.059(6) -0.005(5) 0.000(4) -0.012(5)
C4 0.045(5) 0.055(6) 0.060(6) 0.017(5) 0.000(5) -0.003(4)
C5 0.041(5) 0.064(6) 0.046(5) -0.002(5) 0.011(4) -0.005(4)
C6 0.054(6) 0.039(5) 0.088(8) -0.005(5) 0.012(6) -0.007(4)
C7 0.078(8) 0.053(6) 0.068(7) -0.023(5) 0.013(6) 0.009(5)
C8 0.051(6) 0.071(7) 0.041(5) -0.012(5) 0.010(4) 0.002(5)
C9 0.054(6) 0.060(6) 0.046(6) -0.001(5) -0.004(5) 0.014(5)
C10 0.063(7) 0.115(10) 0.035(5) -0.004(6) -0.002(5) -0.026(7)
C11 0.045(5) 0.080(7) 0.053(6) 0.017(5) -0.022(5) -0.007(5)
C12 0.061(7) 0.071(7) 0.052(6) -0.018(5) 0.000(5) -0.021(5)
C13 0.053(6) 0.153(12) 0.029(5) -0.002(6) -0.002(5) -0.019(7)
C14 0.065(7) 0.075(7) 0.063(7) -0.033(6) 0.028(5) -0.032(6)
C15 0.050(6) 0.073(7) 0.036(5) -0.004(5) 0.007(4) -0.013(5)
C16 0.055(6) 0.086(8) 0.083(8) 0.038(7) 0.018(6) 0.014(6)
C17 0.083(8) 0.040(5) 0.056(6) -0.001(4) 0.021(6) 0.002(5)
C18 0.060(6) 0.054(6) 0.055(6) 0.023(5) 0.008(5) 0.002(5)
C19 0.028(5) 0.119(10) 0.108(10) 0.046(8) -0.009(6) -0.007(6)
C20 0.033(5) 0.061(6) 0.080(7) 0.009(5) 0.016(5) 0.009(4)
C21 0.046(5) 0.062(6) 0.048(6) -0.002(5) -0.007(4) -0.024(5)
C22 0.063(7) 0.043(6) 0.164(14) -0.009(7) 0.041(8) 0.013(5)
C23 0.054(7) 0.056(7) 0.136(12) 0.031(7) 0.022(7) 0.015(5)
C24 0.045(5) 0.031(5) 0.135(11) -0.010(6) 0.028(6) -0.011(4)
K1 0.0346(14) 0.0462(16) 0.072(2) 0.000 -0.0162(13) 0.000
K2 0.0300(15) 0.077(2) 0.102(3) 0.000 0.0039(16) 0.000

loop_
_atom_type_symbol
_atom_type_description
_atom_type_scat_dispersion_real
_atom_type_scat_dispersion_imag
_atom_type_scat_source
C C 0.0033 0.0016 'International Tables Vol C Tables 4.2.6.8 and 6.1.1.4'
H H 0.0000 0.0000 'International Tables Vol C Tables 4.2.6.8 and 6.1.1.4'
N N 0.0061 0.0033 'International Tables Vol C Tables 4.2.6.8 and 6.1.1.4'
O O 0.0106 0.0060 'International Tables Vol C Tables 4.2.6.8 and 6.1.1.4'
Si Si 0.0817 0.0704 'International Tables Vol C Tables 4.2.6.8 and 6.1.1.4'
K K 0.2009 0.2494 'International Tables Vol C Tables 4.2.6.8 and 6.1.1.4'
U U -9.6767 9.6646 'International Tables Vol C Tables 4.2.6.8 and 6.1.1.4'

loop_
_geom_angle_atom_site_label_1
_geom_angle_atom_site_label_2
_geom_angle_atom_site_label_3
_geom_angle
_geom_angle_site_symmetry_1
_geom_angle_site_symmetry_3
N3 U1 N2 113.4(2) . .
N3 U1 N1 112.3(2) . .
N2 U1 N1 102.5(2) . .
N3 U1 N4 101.7(2) . .
N2 U1 N4 112.2(2) . .
N1 U1 N4 115.3(2) . .
N1 Si1 C2 111.7(4) . .
N1 Si1 C3 114.7(4) . .
C2 Si1 C3 102.8(5) . .
N1 Si1 C1 113.0(4) . .
C2 Si1 C1 109.1(5) . .
C3 Si1 C1 104.9(5) . .
N1 Si2 C4 109.3(4) . .
N1 Si2 C5 115.0(4) . .
C4 Si2 C5 106.3(4) . .
N1 Si2 C6 115.0(4) . .
C4 Si2 C6 106.3(5) . .
C5 Si2 C6 104.2(4) . .
N2 Si3 C9 109.6(4) . .
N2 Si3 C7 114.6(4) . .
C9 Si3 C7 107.1(5) . .
N2 Si3 C8 115.8(4) . .
C9 Si3 C8 106.0(5) . .
C7 Si3 C8 102.9(5) . .
N2 Si4 C11 111.0(4) . .
N2 Si4 C10 115.4(4) . .
C11 Si4 C10 103.9(5) . .
N2 Si4 C12 113.3(4) . .
C11 Si4 C12 108.4(5) . .
C10 Si4 C12 104.1(5) . .
N3 Si5 C14 110.6(4) . .
N3 Si5 C15 114.6(4) . .
C14 Si5 C15 105.6(5) . .
N3 Si5 C13 113.8(5) . .
C14 Si5 C13 107.3(6) . .
C15 Si5 C13 104.3(4) . .
N3 Si6 C16 113.3(5) . .
N3 Si6 C17 111.4(4) . .
C16 Si6 C17 109.2(5) . .
N3 Si6 C18 115.8(4) . .
C16 Si6 C18 104.0(5) . .
C17 Si6 C18 102.3(5) . .
N4 Si7 C21 110.4(4) . .
N4 Si7 C19 113.5(4) . .
C21 Si7 C19 106.8(5) . .
N4 Si7 C20 115.5(4) . .
C21 Si7 C20 107.0(4) . .
C19 Si7 C20 103.0(5) . .
N4 Si8 C23 112.6(5) . .
N4 Si8 C24 112.0(4) . .
C23 Si8 C24 108.4(5) . .
N4 Si8 C22 114.5(5) . .
C23 Si8 C22 105.8(6) . .
C24 Si8 C22 102.7(6) . .
Si2 N1 Si1 116.9(4) . .
Si2 N1 U1 118.0(3) . .
Si1 N1 U1 125.1(3) . .
Si3 N2 Si4 116.1(4) . .
Si3 N2 U1 118.8(3) . .
Si4 N2 U1 125.0(3) . .
Si5 N3 Si6 116.7(4) . .
Si5 N3 U1 117.8(3) . .
Si6 N3 U1 125.5(3) . .
Si7 N4 Si8 117.2(4) . .
Si7 N4 U1 119.3(3) . .
Si8 N4 U1 123.5(3) . .
O2 K1 O2 171.7(4) 2_556 .
O2 K1 O3 92.5(3) 2_556 2_556
O2 K1 O3 93.6(3) . 2_556
O2 K1 O3 93.6(3) 2_556 .
O2 K1 O3 92.5(3) . .
O3 K1 O3 86.1(4) 2_556 .
O2 K1 O1 85.3(2) 2_556 .
O2 K1 O1 88.7(2) . .
O3 K1 O1 177.4(3) 2_556 .
O3 K1 O1 92.7(3) . .
O2 K1 O1 88.7(2) 2_556 2_556
O2 K1 O1 85.3(2) . 2_556
O3 K1 O1 92.7(3) 2_556 2_556
O3 K1 O1 177.4(3) . 2_556
O1 K1 O1 88.7(3) . 2_556
C28 O1 C25 107.5(7) . .
C28 O1 K1 119.0(6) . .
C25 O1 K1 127.2(6) . .
O1 C25 C26 106.3(8) . .
C27 C26 C25 102.8(8) . .
C28 C27 C26 103.4(8) . .
O1 C28 C27 107.2(8) . .
C29 O2 C32 107.6(8) . .
C29 O2 K1 123.0(7) . .
C32 O2 K1 122.5(7) . .
O2 C29 C30 108.9(9) . .
C29 C30 C31 108.1(9) . .
C30 C31 C32 105.5(9) . .
O2 C32 C31 109.5(9) . .
C33 O3 C36 107.7(9) . .
C33 O3 K1 124.7(8) . .
C36 O3 K1 127.4(7) . .
O3 C33 C34 107.4(10) . .
C35 C34 C33 107.1(10) . .
C34 C35 C36 107.2(10) . .
O3 C36 C35 107.7(10) . .
O6 K2 O6 175.8(5) 2_656 .
O6 K2 O4 90.1(3) 2_656 .
O6 K2 O4 92.8(4) . .
O6 K2 O4 92.8(4) 2_656 2_656
O6 K2 O4 90.1(4) . 2_656
O4 K2 O4 92.8(6) . 2_656
O6 K2 O5 92.2(4) 2_656 .
O6 K2 O5 84.9(4) . .
O4 K2 O5 177.6(5) . .
O4 K2 O5 87.7(4) 2_656 .
O6 K2 O5 84.9(4) 2_656 2_656
O6 K2 O5 92.2(4) . 2_656
O4 K2 O5 87.7(4) . 2_656
O4 K2 O5 177.6(5) 2_656 2_656
O5 K2 O5 91.9(7) . 2_656
C37 O4 C40 101.1(11) . .
C37 O4 K2 124.6(9) . .
C40 O4 K2 122.5(9) . .
O4 C37 C38 106.1(11) . .
C39 C38 C37 107.0(11) . .
C38 C39 C40 104.7(11) . .
C39 C40 O4 106.4(11) . .
C44 O5 C41 105.9(13) . .
C44 O5 K2 116.7(15) . .
C41 O5 K2 128.5(15) . .
O5 C41 C42 103.7(14) . .
C41 C42 C43 100.1(15) . .
C42 C43 C44 99.4(15) . .
O5 C44 C43 106.5(14) . .
C45 O6 C48 106.5(10) . .
C45 O6 K2 128.9(8) . .
C48 O6 K2 118.1(8) . .
O6 C45 C46 108.2(10) . .
C47 C46 C45 107.9(10) . .
C48 C47 C46 106.0(10) . .
C47 C48 O6 107.5(10) . .

loop_
_geom_bond_atom_site_label_1
_geom_bond_atom_site_label_2
_geom_bond_distance
_geom_bond_site_symmetry_2
U1 N3 2.430(7) .
U1 N2 2.430(6) .
U1 N1 2.430(6) .
U1 N4 2.438(6) .
Si1 N1 1.730(7) .
Si1 C2 1.873(11) .
Si1 C3 1.888(9) .
Si1 C1 1.894(11) .
Si2 N1 1.723(7) .
Si2 C4 1.875(9) .
Si2 C5 1.884(9) .
Si2 C6 1.893(9) .
Si3 N2 1.728(7) .
Si3 C9 1.884(10) .
Si3 C7 1.888(10) .
Si3 C8 1.897(10) .
Si4 N2 1.733(7) .
Si4 C11 1.874(10) .
Si4 C10 1.878(10) .
Si4 C12 1.895(10) .
Si5 N3 1.721(7) .
Si5 C14 1.861(11) .
Si5 C15 1.890(9) .
Si5 C13 1.892(10) .
Si6 N3 1.722(7) .
Si6 C16 1.878(10) .
Si6 C17 1.879(10) .
Si6 C18 1.890(9) .
Si7 N4 1.719(7) .
Si7 C21 1.879(10) .
Si7 C19 1.890(10) .
Si7 C20 1.896(10) .
Si8 N4 1.723(7) .
Si8 C23 1.863(13) .
Si8 C24 1.877(10) .
Si8 C22 1.907(11) .
K1 O2 2.657(8) 2_556
K1 O2 2.657(8) .
K1 O3 2.673(9) 2_556
K1 O3 2.673(9) .
K1 O1 2.706(7) .
K1 O1 2.706(7) 2_556
O1 C28 1.427(10) .
O1 C25 1.442(10) .
C25 C26 1.480(11) .
C26 C27 1.475(12) .
C27 C28 1.458(11) .
O2 C29 1.405(11) .
O2 C32 1.421(11) .
C29 C30 1.434(12) .
C30 C31 1.444(13) .
C31 C32 1.448(12) .
O3 C33 1.395(11) .
O3 C36 1.432(11) .
C33 C34 1.460(13) .
C34 C35 1.417(13) .
C35 C36 1.448(13) .
K2 O6 2.648(10) 2_656
K2 O6 2.648(10) .
K2 O4 2.684(12) .
K2 O4 2.684(12) 2_656
K2 O5 2.701(15) .
K2 O5 2.701(15) 2_656
O4 C37 1.415(12) .
O4 C40 1.467(12) .
C37 C38 1.454(13) .
C38 C39 1.435(14) .
C39 C40 1.437(13) .
O5 C44 1.415(14) .
O5 C41 1.452(14) .
C41 C42 1.465(15) .
C42 C43 1.465(17) .
C43 C44 1.471(15) .
O6 C45 1.398(11) .
O6 C48 1.466(12) .
C45 C46 1.452(13) .
C46 C47 1.433(14) .
C47 C48 1.423(13) .
